data_8106634
loop_
_publ_author_name
'Deng, Qian-jun'
'Chen, Dong-chu'

_publ_section_title
;
 Crystal structure of catena-poly[hexakis(\m2-2-acetylphenolato-\k3
 O:O,O&#x2032;)trimanganese(II)], C48H42Mn3O12
;
_journal_issue 4
_journal_name_full 'Zeitschrift f\"ur Kristallographie - New Crystal Structures'
_journal_page_first 661
_journal_page_last 663
_journal_paper_doi 10.1515/ncrs-2016-0399
_journal_volume 232
_journal_year 2017
_chemical_formula_sum 'C48 H42 Mn3 O12'
_chemical_formula_weight 975.64
_space_group_IT_number 2
_space_group_name_Hall '-P 1'
_space_group_name_H-M_alt 'P -1'
_symmetry_cell_setting triclinic
_symmetry_space_group_name_H-M 'P -1'
_atom_sites_solution_hydrogens geom
_atom_sites_solution_primary direct
_atom_sites_solution_secondary difmap
_cell_angle_alpha 79.231(8)
_cell_angle_beta 73.223(7)
_cell_angle_gamma 89.228(7)
_cell_formula_units_Z 1
_cell_length_a 9.1889(6)
_cell_length_b 9.3226(9)
_cell_length_c 12.8605(11)
_cell_measurement_reflns_used 25
_cell_measurement_temperature 293(2)
_cell_measurement_theta_max 26.370
_cell_measurement_theta_min 3.040
_cell_volume 1035.26(16)
_computing_structure_refinement 'SHELXL-97 (Sheldrick, 1997)'
_computing_structure_solution 'SHELXS-97 (Sheldrick, 1990)'
_diffrn_ambient_temperature 293(2)
_diffrn_measured_fraction_theta_full 0.999
_diffrn_measured_fraction_theta_max 0.999
_diffrn_measurement_device_type 'Bruker SMART CCD area-detector'
_diffrn_measurement_method \w
_diffrn_radiation_monochromator graphite
_diffrn_radiation_source 'fine-focus sealed tube'
_diffrn_radiation_type MoK\a
_diffrn_radiation_wavelength 0.71073
_diffrn_reflns_av_R_equivalents 0.0471
_diffrn_reflns_av_sigmaI/netI 0.0661
_diffrn_reflns_limit_h_max 11
_diffrn_reflns_limit_h_min -11
_diffrn_reflns_limit_k_max 11
_diffrn_reflns_limit_k_min -11
_diffrn_reflns_limit_l_max 16
_diffrn_reflns_limit_l_min -16
_diffrn_reflns_number 8590
_diffrn_reflns_theta_full 26.37
_diffrn_reflns_theta_max 26.37
_diffrn_reflns_theta_min 3.04
_diffrn_standards_decay_% none
_diffrn_standards_interval_count 150
_diffrn_standards_number 1
_exptl_absorpt_coefficient_mu 0.969
_exptl_absorpt_correction_T_max 0.8926
_exptl_absorpt_correction_T_min 0.6922
_exptl_absorpt_correction_type multi-scan
_exptl_absorpt_process_details '(SADABS; Sheldrick, 1996)'
_exptl_crystal_colour pale-yellow
_exptl_crystal_density_diffrn 1.565
_exptl_crystal_density_method 'not measured'
_exptl_crystal_description columnar
_exptl_crystal_F_000 501
_exptl_crystal_size_max 0.41
_exptl_crystal_size_mid 0.23
_exptl_crystal_size_min 0.12
_refine_diff_density_max 1.020
_refine_diff_density_min -0.616
_refine_diff_density_rms 0.120
_refine_ls_extinction_method none
_refine_ls_goodness_of_fit_ref 1.076
_refine_ls_hydrogen_treatment mixed
_refine_ls_matrix_type full
_refine_ls_number_parameters 289
_refine_ls_number_reflns 4230
_refine_ls_number_restraints 0
_refine_ls_restrained_S_all 1.076
_refine_ls_R_factor_all 0.0734
_refine_ls_R_factor_gt 0.0593
_refine_ls_shift/su_max 0.001
_refine_ls_shift/su_mean 0.000
_refine_ls_structure_factor_coef Fsqd
_refine_ls_weighting_details 'calc w=1/[\s^2^(Fo^2^)+(0.0877P)^2^+0.1782P] where P=(Fo^2^+2Fc^2^)/3'
_refine_ls_weighting_scheme calc
_refine_ls_wR_factor_gt 0.1508
_refine_ls_wR_factor_ref 0.1664
_reflns_number_gt 3375
_reflns_number_total 4230
_reflns_threshold_expression >2sigma(I)
_cod_data_source_file suppl_ncrs-2016-0399_suppl.cif
_cod_data_source_block Mn
_cod_original_cell_volume 1035.26(15)
_cod_database_code 8106634

loop_
_symmetry_equiv_pos_as_xyz
'x, y, z'
'-x, -y, -z'

loop_
_atom_site_label
_atom_site_type_symbol
_atom_site_fract_x
_atom_site_fract_y
_atom_site_fract_z
_atom_site_U_iso_or_equiv
_atom_site_adp_type
_atom_site_occupancy
_atom_site_symmetry_multiplicity
_atom_site_calc_flag
_atom_site_refinement_flags
_atom_site_disorder_assembly
_atom_site_disorder_group
Mn1 Mn 0.16339(5) 0.41059(5) 0.46707(4) 0.02551(19) Uani 1 1 d . . .
Mn2 Mn 0.5000 0.5000 0.5000 0.0261(2) Uani 1 2 d S . .
O1 O -0.0725(2) 0.3715(3) 0.56667(19) 0.0275(5) Uani 1 1 d . . .
O2 O 0.1564(3) 0.1725(3) 0.5124(2) 0.0361(6) Uani 1 1 d . . .
O3 O 0.1510(2) 0.3796(3) 0.30474(19) 0.0332(6) Uani 1 1 d . . .
O4 O 0.4056(2) 0.4236(3) 0.37559(18) 0.0290(5) Uani 1 1 d . . .
O5 O 0.2737(2) 0.4290(3) 0.59211(18) 0.0272(5) Uani 1 1 d . . .
O6 O 0.5397(3) 0.2704(3) 0.5534(2) 0.0341(6) Uani 1 1 d . . .
C1 C 0.7178(4) 0.3024(4) 0.1710(3) 0.0384(9) Uani 1 1 d . . .
H1 H 0.8205 0.2856 0.1608 0.046 Uiso 1 1 calc R . .
C2 C 0.6507(4) 0.2813(5) 0.0906(3) 0.0430(10) Uani 1 1 d . . .
H2 H 0.7071 0.2502 0.0268 0.052 Uiso 1 1 calc R . .
C3 C 0.4998(4) 0.3074(4) 0.1078(3) 0.0396(9) Uani 1 1 d . . .
H3 H 0.4552 0.2952 0.0535 0.048 Uiso 1 1 calc R . .
C4 C 0.4085(3) 0.3519(4) 0.2035(3) 0.0281(7) Uani 1 1 d . . .
C5 C 0.4778(3) 0.3762(3) 0.2859(3) 0.0257(7) Uani 1 1 d . . .
C6 C 0.6343(4) 0.3476(4) 0.2650(3) 0.0323(8) Uani 1 1 d . . .
H6 H 0.6825 0.3601 0.3173 0.039 Uiso 1 1 calc R . .
C7 C 0.2456(4) 0.3693(4) 0.2167(3) 0.0286(7) Uani 1 1 d . . .
C8 C 0.1874(4) 0.3748(5) 0.1165(3) 0.0420(9) Uani 1 1 d . . .
H8A H 0.0789 0.3816 0.1384 0.063 Uiso 1 1 calc R . .
H8B H 0.2138 0.2876 0.0869 0.063 Uiso 1 1 calc R . .
H8C H 0.2330 0.4586 0.0611 0.063 Uiso 1 1 calc R . .
C9 C 0.1220(4) -0.0711(4) 0.6071(4) 0.0458(10) Uani 1 1 d . . .
H9A H 0.1894 -0.0887 0.5387 0.069 Uiso 1 1 calc R . .
H9B H 0.0332 -0.1353 0.6286 0.069 Uiso 1 1 calc R . .
H9C H 0.1730 -0.0888 0.6634 0.069 Uiso 1 1 calc R . .
C10 C 0.0753(4) 0.0859(4) 0.5921(3) 0.0290(7) Uani 1 1 d . . .
C11 C -0.0613(4) 0.1262(4) 0.6700(3) 0.0289(8) Uani 1 1 d . . .
C12 C -0.1297(3) 0.2648(4) 0.6527(3) 0.0262(7) Uani 1 1 d . . .
C13 C -0.2665(4) 0.2852(4) 0.7314(3) 0.0297(8) Uani 1 1 d . . .
H13 H -0.3164 0.3716 0.7198 0.036 Uiso 1 1 calc R . .
C14 C -0.3297(4) 0.1817(4) 0.8255(3) 0.0373(9) Uani 1 1 d . . .
H14 H -0.4202 0.1998 0.8757 0.045 Uiso 1 1 calc R . .
C15 C -0.2601(4) 0.0513(4) 0.8460(3) 0.0430(10) Uani 1 1 d . . .
H15 H -0.3000 -0.0166 0.9110 0.052 Uiso 1 1 calc R . .
C16 C -0.1302(4) 0.0250(4) 0.7677(3) 0.0419(9) Uani 1 1 d . . .
H16 H -0.0855 -0.0643 0.7799 0.050 Uiso 1 1 calc R . .
C17 C 0.5174(4) 0.0262(4) 0.6464(3) 0.0429(10) Uani 1 1 d . . .
H17A H 0.5695 0.0102 0.7022 0.064 Uiso 1 1 calc R . .
H17B H 0.5856 0.0120 0.5772 0.064 Uiso 1 1 calc R . .
H17C H 0.4315 -0.0416 0.6677 0.064 Uiso 1 1 calc R . .
C18 C 0.4635(4) 0.1805(4) 0.6341(3) 0.0311(8) Uani 1 1 d . . .
C19 C 0.2397(3) 0.3397(4) 0.6907(3) 0.0259(7) Uani 1 1 d . . .
C20 C 0.1101(4) 0.3653(4) 0.7728(3) 0.0344(8) Uani 1 1 d . . .
H20 H 0.0517 0.4443 0.7574 0.041 Uiso 1 1 calc R . .
C21 C 0.0666(4) 0.2767(5) 0.8759(3) 0.0438(10) Uani 1 1 d . . .
H21 H -0.0191 0.2979 0.9293 0.053 Uiso 1 1 calc R . .
C22 C 0.1489(4) 0.1559(5) 0.9011(3) 0.0465(10) Uani 1 1 d . . .
H22 H 0.1193 0.0957 0.9707 0.056 Uiso 1 1 calc R . .
C23 C 0.2754(4) 0.1274(4) 0.8207(3) 0.0399(9) Uani 1 1 d . . .
H23 H 0.3298 0.0457 0.8369 0.048 Uiso 1 1 calc R . .
C24 C 0.3261(4) 0.2168(4) 0.7148(3) 0.0296(8) Uani 1 1 d . . .

loop_
_atom_site_aniso_label
_atom_site_aniso_U_11
_atom_site_aniso_U_22
_atom_site_aniso_U_33
_atom_site_aniso_U_23
_atom_site_aniso_U_13
_atom_site_aniso_U_12
Mn1 0.0229(3) 0.0230(3) 0.0285(3) -0.0012(2) -0.0064(2) -0.0013(2)
Mn2 0.0235(4) 0.0240(4) 0.0290(4) -0.0006(3) -0.0073(3) -0.0049(3)
O1 0.0254(11) 0.0233(12) 0.0288(13) 0.0040(10) -0.0056(9) -0.0020(9)
O2 0.0355(13) 0.0263(14) 0.0415(15) -0.0040(12) -0.0046(11) -0.0015(10)
O3 0.0295(12) 0.0365(15) 0.0343(14) -0.0082(12) -0.0093(10) -0.0026(10)
O4 0.0255(11) 0.0334(14) 0.0288(13) -0.0071(11) -0.0082(9) -0.0009(10)
O5 0.0252(11) 0.0298(13) 0.0262(13) -0.0003(10) -0.0097(9) -0.0026(9)
O6 0.0328(13) 0.0292(14) 0.0339(14) 0.0010(12) -0.0039(10) -0.0001(10)
C1 0.0250(17) 0.038(2) 0.049(2) -0.0115(18) -0.0041(15) 0.0010(15)
C2 0.040(2) 0.043(2) 0.040(2) -0.0159(19) 0.0021(17) -0.0029(17)
C3 0.0375(19) 0.047(2) 0.035(2) -0.0131(18) -0.0091(16) -0.0028(17)
C4 0.0298(17) 0.0233(17) 0.0307(18) -0.0047(15) -0.0080(14) -0.0019(13)
C5 0.0294(16) 0.0171(16) 0.0260(18) -0.0010(13) -0.0028(13) -0.0029(12)
C6 0.0298(17) 0.0272(19) 0.041(2) -0.0080(16) -0.0114(15) -0.0018(14)
C7 0.0335(17) 0.0185(17) 0.034(2) -0.0037(15) -0.0114(15) -0.0043(13)
C8 0.040(2) 0.050(3) 0.041(2) -0.0129(19) -0.0157(16) 0.0040(17)
C9 0.046(2) 0.024(2) 0.062(3) -0.0019(19) -0.0117(19) 0.0051(16)
C10 0.0319(17) 0.0216(17) 0.035(2) -0.0041(15) -0.0121(14) -0.0023(13)
C11 0.0295(17) 0.0219(17) 0.036(2) -0.0001(15) -0.0130(14) -0.0025(13)
C12 0.0274(16) 0.0225(17) 0.0302(18) -0.0038(14) -0.0113(13) -0.0039(13)
C13 0.0292(17) 0.0258(18) 0.033(2) -0.0025(15) -0.0093(14) -0.0027(13)
C14 0.0343(19) 0.039(2) 0.034(2) -0.0031(17) -0.0053(15) -0.0043(16)
C15 0.047(2) 0.036(2) 0.036(2) 0.0084(18) -0.0061(17) -0.0078(17)
C16 0.045(2) 0.029(2) 0.046(2) 0.0049(18) -0.0123(18) 0.0003(16)
C17 0.048(2) 0.025(2) 0.052(3) -0.0065(18) -0.0098(18) 0.0034(16)
C18 0.0347(18) 0.0267(19) 0.035(2) -0.0062(16) -0.0149(15) -0.0008(14)
C19 0.0271(16) 0.0252(17) 0.0268(18) -0.0050(14) -0.0097(13) -0.0069(13)
C20 0.0295(17) 0.037(2) 0.036(2) -0.0075(17) -0.0078(15) -0.0009(15)
C21 0.0312(19) 0.061(3) 0.034(2) -0.010(2) -0.0009(15) -0.0048(18)
C22 0.050(2) 0.052(3) 0.029(2) 0.0102(19) -0.0096(17) -0.0126(19)
C23 0.046(2) 0.033(2) 0.036(2) 0.0082(17) -0.0141(17) -0.0043(16)
C24 0.0302(17) 0.0268(18) 0.0309(19) -0.0009(15) -0.0098(14) -0.0064(14)

loop_
_atom_type_symbol
_atom_type_description
_atom_type_scat_dispersion_real
_atom_type_scat_dispersion_imag
_atom_type_scat_source
C C 0.0033 0.0016 'International Tables Vol C Tables 4.2.6.8 and 6.1.1.4'
H H 0.0000 0.0000 'International Tables Vol C Tables 4.2.6.8 and 6.1.1.4'
Mn Mn 0.3368 0.7283 'International Tables Vol C Tables 4.2.6.8 and 6.1.1.4'
O O 0.0106 0.0060 'International Tables Vol C Tables 4.2.6.8 and 6.1.1.4'

loop_
_geom_angle_atom_site_label_1
_geom_angle_atom_site_label_2
_geom_angle_atom_site_label_3
_geom_angle
_geom_angle_site_symmetry_1
_geom_angle_site_symmetry_3
O5 Mn1 O1 101.15(9) . .
O5 Mn1 O2 90.56(9) . .
O1 Mn1 O2 80.27(9) . .
O5 Mn1 O4 76.83(8) . .
O1 Mn1 O4 173.19(8) . .
O2 Mn1 O4 93.20(9) . .
O5 Mn1 O3 155.99(9) . .
O1 Mn1 O3 101.83(9) . .
O2 Mn1 O3 86.54(10) . .
O4 Mn1 O3 79.53(8) . .
O5 Mn1 O1 103.20(9) . 2_566
O1 Mn1 O1 78.70(9) . 2_566
O2 Mn1 O1 156.71(9) . 2_566
O4 Mn1 O1 108.07(9) . 2_566
O3 Mn1 O1 88.08(9) . 2_566
O5 Mn2 O5 180.000(1) . 2_666
O5 Mn2 O6 81.50(9) . .
O5 Mn2 O6 98.50(9) 2_666 .
O5 Mn2 O6 98.50(9) . 2_666
O5 Mn2 O6 81.50(9) 2_666 2_666
O6 Mn2 O6 180.0 . 2_666
O5 Mn2 O4 76.52(8) . .
O5 Mn2 O4 103.48(8) 2_666 .
O6 Mn2 O4 86.04(9) . .
O6 Mn2 O4 93.96(9) 2_666 .
O5 Mn2 O4 103.48(8) . 2_666
O5 Mn2 O4 76.52(8) 2_666 2_666
O6 Mn2 O4 93.96(9) . 2_666
O6 Mn2 O4 86.04(9) 2_666 2_666
O4 Mn2 O4 180.000(1) . 2_666
C12 O1 Mn1 127.49(19) . .
C12 O1 Mn1 127.2(2) . 2_566
Mn1 O1 Mn1 101.30(9) . 2_566
C10 O2 Mn1 132.0(2) . .
C7 O3 Mn1 134.7(2) . .
C5 O4 Mn1 130.9(2) . .
C5 O4 Mn2 129.05(19) . .
Mn1 O4 Mn2 98.99(9) . .
C19 O5 Mn2 122.52(18) . .
C19 O5 Mn1 123.20(19) . .
Mn2 O5 Mn1 104.00(9) . .
C18 O6 Mn2 129.3(2) . .
C6 C1 C2 120.8(3) . .
C6 C1 H1 119.6 . .
C2 C1 H1 119.6 . .
C3 C2 C1 118.2(4) . .
C3 C2 H2 120.9 . .
C1 C2 H2 120.9 . .
C2 C3 C4 123.3(3) . .
C2 C3 H3 118.4 . .
C4 C3 H3 118.4 . .
C3 C4 C5 118.7(3) . .
C3 C4 C7 119.0(3) . .
C5 C4 C7 122.3(3) . .
O4 C5 C6 119.9(3) . .
O4 C5 C4 123.9(3) . .
C6 C5 C4 116.2(3) . .
C1 C6 C5 122.8(3) . .
C1 C6 H6 118.6 . .
C5 C6 H6 118.6 . .
O3 C7 C4 124.0(3) . .
O3 C7 C8 117.1(3) . .
C4 C7 C8 118.9(3) . .
C7 C8 H8A 109.5 . .
C7 C8 H8B 109.5 . .
H8A C8 H8B 109.5 . .
C7 C8 H8C 109.5 . .
H8A C8 H8C 109.5 . .
H8B C8 H8C 109.5 . .
C10 C9 H9A 109.5 . .
C10 C9 H9B 109.5 . .
H9A C9 H9B 109.5 . .
C10 C9 H9C 109.5 . .
H9A C9 H9C 109.5 . .
H9B C9 H9C 109.5 . .
O2 C10 C11 123.8(3) . .
O2 C10 C9 117.0(3) . .
C11 C10 C9 119.2(3) . .
C16 C11 C12 117.9(3) . .
C16 C11 C10 118.7(3) . .
C12 C11 C10 123.4(3) . .
O1 C12 C13 119.0(3) . .
O1 C12 C11 123.8(3) . .
C13 C12 C11 117.1(3) . .
C14 C13 C12 122.3(3) . .
C14 C13 H13 118.8 . .
C12 C13 H13 118.8 . .
C13 C14 C15 120.9(3) . .
C13 C14 H14 119.6 . .
C15 C14 H14 119.6 . .
C16 C15 C14 118.1(3) . .
C16 C15 H15 121.0 . .
C14 C15 H15 121.0 . .
C15 C16 C11 123.4(3) . .
C15 C16 H16 118.3 . .
C11 C16 H16 118.3 . .
C18 C17 H17A 109.5 . .
C18 C17 H17B 109.5 . .
H17A C17 H17B 109.5 . .
C18 C17 H17C 109.5 . .
H17A C17 H17C 109.5 . .
H17B C17 H17C 109.5 . .
O6 C18 C24 123.5(3) . .
O6 C18 C17 116.8(3) . .
C24 C18 C17 119.8(3) . .
O5 C19 C20 118.3(3) . .
O5 C19 C24 123.1(3) . .
C20 C19 C24 118.5(3) . .
C21 C20 C19 121.7(3) . .
C21 C20 H20 119.2 . .
C19 C20 H20 119.2 . .
C20 C21 C22 120.8(3) . .
C20 C21 H21 119.6 . .
C22 C21 H21 119.6 . .
C23 C22 C21 118.4(3) . .
C23 C22 H22 120.8 . .
C21 C22 H22 120.8 . .
C22 C23 C24 122.8(3) . .
C22 C23 H23 118.6 . .
C24 C23 H23 118.6 . .
C23 C24 C19 117.8(3) . .
C23 C24 C18 119.6(3) . .
C19 C24 C18 122.6(3) . .

loop_
_geom_bond_atom_site_label_1
_geom_bond_atom_site_label_2
_geom_bond_distance
_geom_bond_site_symmetry_2
Mn1 O5 2.166(2) .
Mn1 O1 2.171(2) .
Mn1 O2 2.184(2) .
Mn1 O4 2.190(2) .
Mn1 O3 2.195(2) .
Mn1 O1 2.202(2) 2_566
Mn2 O5 2.118(2) .
Mn2 O5 2.118(2) 2_666
Mn2 O6 2.182(2) .
Mn2 O6 2.182(2) 2_666
Mn2 O4 2.250(2) .
Mn2 O4 2.250(2) 2_666
O1 C12 1.325(4) .
O1 Mn1 2.202(2) 2_566
O2 C10 1.235(4) .
O3 C7 1.231(4) .
O4 C5 1.306(4) .
O5 C19 1.335(4) .
O6 C18 1.241(4) .
C1 C6 1.369(5) .
C1 C2 1.391(5) .
C1 H1 0.9300 .
C2 C3 1.365(5) .
C2 H2 0.9300 .
C3 C4 1.406(5) .
C3 H3 0.9300 .
C4 C5 1.436(5) .
C4 C7 1.468(4) .
C5 C6 1.416(4) .
C6 H6 0.9300 .
C7 C8 1.523(5) .
C8 H8A 0.9600 .
C8 H8B 0.9600 .
C8 H8C 0.9600 .
C9 C10 1.512(5) .
C9 H9A 0.9600 .
C9 H9B 0.9600 .
C9 H9C 0.9600 .
C10 C11 1.457(5) .
C11 C16 1.409(5) .
C11 C12 1.437(4) .
C12 C13 1.405(5) .
C13 C14 1.380(5) .
C13 H13 0.9300 .
C14 C15 1.383(5) .
C14 H14 0.9300 .
C15 C16 1.374(5) .
C15 H15 0.9300 .
C16 H16 0.9300 .
C17 C18 1.510(5) .
C17 H17A 0.9600 .
C17 H17B 0.9600 .
C17 H17C 0.9600 .
C18 C24 1.466(5) .
C19 C20 1.397(5) .
C19 C24 1.422(5) .
C20 C21 1.376(5) .
C20 H20 0.9300 .
C21 C22 1.389(6) .
C21 H21 0.9300 .
C22 C23 1.374(5) .
C22 H22 0.9300 .
C23 C24 1.409(5) .
C23 H23 0.9300 .

loop_
_geom_torsion_atom_site_label_1
_geom_torsion_atom_site_label_2
_geom_torsion_atom_site_label_3
_geom_torsion_atom_site_label_4
_geom_torsion
_geom_torsion_site_symmetry_1
_geom_torsion_site_symmetry_2
_geom_torsion_site_symmetry_3
_geom_torsion_site_symmetry_4
O5 Mn1 O1 C12 -57.1(3) . . . .
O2 Mn1 O1 C12 31.5(3) . . . .
O4 Mn1 O1 C12 15.0(9) . . . .
O3 Mn1 O1 C12 115.9(3) . . . .
O1 Mn1 O1 C12 -158.5(3) 2_566 . . .
O5 Mn1 O1 Mn1 101.41(10) . . . 2_566
O2 Mn1 O1 Mn1 -169.95(11) . . . 2_566
O4 Mn1 O1 Mn1 173.5(7) . . . 2_566
O3 Mn1 O1 Mn1 -85.59(10) . . . 2_566
O1 Mn1 O1 Mn1 0.0 2_566 . . 2_566
O5 Mn1 O2 C10 75.3(3) . . . .
O1 Mn1 O2 C10 -25.9(3) . . . .
O4 Mn1 O2 C10 152.1(3) . . . .
O3 Mn1 O2 C10 -128.6(3) . . . .
O1 Mn1 O2 C10 -51.6(4) 2_566 . . .
O5 Mn1 O3 C7 -6.9(5) . . . .
O1 Mn1 O3 C7 -169.8(3) . . . .
O2 Mn1 O3 C7 -90.5(3) . . . .
O4 Mn1 O3 C7 3.4(3) . . . .
O1 Mn1 O3 C7 112.1(3) 2_566 . . .
O5 Mn1 O4 C5 154.7(3) . . . .
O1 Mn1 O4 C5 81.2(8) . . . .
O2 Mn1 O4 C5 64.9(3) . . . .
O3 Mn1 O4 C5 -21.0(3) . . . .
O1 Mn1 O4 C5 -105.5(3) 2_566 . . .
O5 Mn1 O4 Mn2 -14.00(9) . . . .
O1 Mn1 O4 Mn2 -87.5(7) . . . .
O2 Mn1 O4 Mn2 -103.82(10) . . . .
O3 Mn1 O4 Mn2 170.29(11) . . . .
O1 Mn1 O4 Mn2 85.81(10) 2_566 . . .
O5 Mn2 O4 C5 -154.7(3) . . . .
O5 Mn2 O4 C5 25.3(3) 2_666 . . .
O6 Mn2 O4 C5 -72.5(3) . . . .
O6 Mn2 O4 C5 107.5(3) 2_666 . . .
O4 Mn2 O4 C5 -10(100) 2_666 . . .
O5 Mn2 O4 Mn1 14.34(9) . . . .
O5 Mn2 O4 Mn1 -165.66(9) 2_666 . . .
O6 Mn2 O4 Mn1 96.54(9) . . . .
O6 Mn2 O4 Mn1 -83.46(9) 2_666 . . .
O4 Mn2 O4 Mn1 159(100) 2_666 . . .
O5 Mn2 O5 C19 8(100) 2_666 . . .
O6 Mn2 O5 C19 43.2(2) . . . .
O6 Mn2 O5 C19 -136.8(2) 2_666 . . .
O4 Mn2 O5 C19 131.2(3) . . . .
O4 Mn2 O5 C19 -48.8(3) 2_666 . . .
O5 Mn2 O5 Mn1 -138(100) 2_666 . . .
O6 Mn2 O5 Mn1 -102.70(11) . . . .
O6 Mn2 O5 Mn1 77.30(11) 2_666 . . .
O4 Mn2 O5 Mn1 -14.77(9) . . . .
O4 Mn2 O5 Mn1 165.23(9) 2_666 . . .
O1 Mn1 O5 C19 42.9(3) . . . .
O2 Mn1 O5 C19 -37.3(2) . . . .
O4 Mn1 O5 C19 -130.5(2) . . . .
O3 Mn1 O5 C19 -120.0(3) . . . .
O1 Mn1 O5 C19 123.7(2) 2_566 . . .
O1 Mn1 O5 Mn2 -171.49(9) . . . .
O2 Mn1 O5 Mn2 108.32(10) . . . .
O4 Mn1 O5 Mn2 15.16(9) . . . .
O3 Mn1 O5 Mn2 25.6(3) . . . .
O1 Mn1 O5 Mn2 -90.64(10) 2_566 . . .
O5 Mn2 O6 C18 -23.3(3) . . . .
O5 Mn2 O6 C18 156.7(3) 2_666 . . .
O6 Mn2 O6 C18 153(100) 2_666 . . .
O4 Mn2 O6 C18 -100.3(3) . . . .
O4 Mn2 O6 C18 79.7(3) 2_666 . . .
C6 C1 C2 C3 0.3(6) . . . .
C1 C2 C3 C4 -1.2(6) . . . .
C2 C3 C4 C5 2.2(6) . . . .
C2 C3 C4 C7 -176.7(4) . . . .
Mn1 O4 C5 C6 -156.3(2) . . . .
Mn2 O4 C5 C6 9.3(4) . . . .
Mn1 O4 C5 C4 24.6(4) . . . .
Mn2 O4 C5 C4 -169.8(2) . . . .
C3 C4 C5 O4 176.9(3) . . . .
C7 C4 C5 O4 -4.2(5) . . . .
C3 C4 C5 C6 -2.2(5) . . . .
C7 C4 C5 C6 176.7(3) . . . .
C2 C1 C6 C5 -0.4(6) . . . .
O4 C5 C6 C1 -177.8(3) . . . .
C4 C5 C6 C1 1.4(5) . . . .
Mn1 O3 C7 C4 10.7(5) . . . .
Mn1 O3 C7 C8 -169.5(2) . . . .
C3 C4 C7 O3 165.3(3) . . . .
C5 C4 C7 O3 -13.6(5) . . . .
C3 C4 C7 C8 -14.5(5) . . . .
C5 C4 C7 C8 166.6(3) . . . .
Mn1 O2 C10 C11 11.7(5) . . . .
Mn1 O2 C10 C9 -169.1(2) . . . .
O2 C10 C11 C16 -169.4(4) . . . .
C9 C10 C11 C16 11.4(5) . . . .
O2 C10 C11 C12 10.2(5) . . . .
C9 C10 C11 C12 -168.9(3) . . . .
Mn1 O1 C12 C13 155.8(2) . . . .
Mn1 O1 C12 C13 2.6(4) 2_566 . . .
Mn1 O1 C12 C11 -25.4(5) . . . .
Mn1 O1 C12 C11 -178.6(2) 2_566 . . .
C16 C11 C12 O1 177.0(3) . . . .
C10 C11 C12 O1 -2.6(5) . . . .
C16 C11 C12 C13 -4.1(5) . . . .
C10 C11 C12 C13 176.2(3) . . . .
O1 C12 C13 C14 -177.2(3) . . . .
C11 C12 C13 C14 3.9(5) . . . .
C12 C13 C14 C15 -0.3(6) . . . .
C13 C14 C15 C16 -3.0(6) . . . .
C14 C15 C16 C11 2.6(6) . . . .
C12 C11 C16 C15 1.0(6) . . . .
C10 C11 C16 C15 -179.3(4) . . . .
Mn2 O6 C18 C24 -1.8(5) . . . .
Mn2 O6 C18 C17 177.4(2) . . . .
Mn2 O5 C19 C20 140.7(3) . . . .
Mn1 O5 C19 C20 -79.8(4) . . . .
Mn2 O5 C19 C24 -41.6(4) . . . .
Mn1 O5 C19 C24 97.9(3) . . . .
O5 C19 C20 C21 179.0(3) . . . .
C24 C19 C20 C21 1.2(5) . . . .
C19 C20 C21 C22 -1.4(6) . . . .
C20 C21 C22 C23 0.3(6) . . . .
C21 C22 C23 C24 1.1(6) . . . .
C22 C23 C24 C19 -1.2(6) . . . .
C22 C23 C24 C18 179.0(4) . . . .
O5 C19 C24 C23 -177.6(3) . . . .
C20 C19 C24 C23 0.1(5) . . . .
O5 C19 C24 C18 2.1(5) . . . .
C20 C19 C24 C18 179.8(3) . . . .
O6 C18 C24 C23 -159.0(4) . . . .
C17 C18 C24 C23 21.7(5) . . . .
O6 C18 C24 C19 21.3(5) . . . .
C17 C18 C24 C19 -158.0(3) . . . .
